data_4327751
loop_
_publ_author_name
'Fengjuan Cui'
'Shaoguang Li'
'Chuandong Jia'
'Jennifer S. Mathieson'
'Leroy Cronin'
'Xiao-Juan Yang'
'Biao Wu'

_publ_section_title
;
 Anion-Dependent Formation of Helicates versus Mesocates of
 Triple-Stranded M2L3 (M = Fe2+, Cu2+) Complexes
;
_journal_name_full 'Inorganic Chemistry'
_journal_page_first 179
_journal_page_last 187
_journal_paper_doi 10.1021/ic201417y
_journal_volume 51
_journal_year 2012
_chemical_formula_sum 'C81 H72 Cl7 Fe2 N21 O28'
_chemical_formula_weight 2147.45
_chemical_name_systematic
; 
 ? 
;
_space_group_IT_number 146
_symmetry_cell_setting rhombohedral
_symmetry_space_group_name_Hall 'R 3'
_symmetry_space_group_name_H-M 'R 3 :H'
_atom_sites_solution_hydrogens geom
_atom_sites_solution_primary direct
_atom_sites_solution_secondary difmap
_audit_creation_method SHELXL-97
_cell_angle_alpha 90.00
_cell_angle_beta 90.00
_cell_angle_gamma 120.00
_cell_formula_units_Z 3
_cell_length_a 20.675(4)
_cell_length_b 20.675(4)
_cell_length_c 17.902(4)
_cell_measurement_reflns_used 3846
_cell_measurement_temperature 153(2)
_cell_measurement_theta_max 25.14
_cell_measurement_theta_min 2.54
_cell_volume 6627(2)
_computing_cell_refinement 'Bruker SMART'
_computing_data_collection 'Bruker SMART APEX II'
_computing_data_reduction 'Bruker SAINT'
_computing_structure_refinement 'SHELXL-97 (Sheldrick, 2008)'
_computing_structure_solution 'SHELXS-97 (Sheldrick, 2008)'
_diffrn_ambient_temperature 153(2)
_diffrn_measured_fraction_theta_full 0.982
_diffrn_measured_fraction_theta_max 0.982
_diffrn_measurement_device_type 'Bruker APEX II area detector'
_diffrn_measurement_method '\w scans'
_diffrn_radiation_monochromator graphite
_diffrn_radiation_source 'fine-focus sealed tube'
_diffrn_radiation_type MoK\a
_diffrn_radiation_wavelength 0.71073
_diffrn_reflns_av_R_equivalents 0.0565
_diffrn_reflns_av_sigmaI/netI 0.0780
_diffrn_reflns_limit_h_max 21
_diffrn_reflns_limit_h_min -24
_diffrn_reflns_limit_k_max 24
_diffrn_reflns_limit_k_min -24
_diffrn_reflns_limit_l_max 21
_diffrn_reflns_limit_l_min -21
_diffrn_reflns_number 13777
_diffrn_reflns_theta_full 25.14
_diffrn_reflns_theta_max 25.14
_diffrn_reflns_theta_min 1.61
_exptl_absorpt_coefficient_mu 0.635
_exptl_absorpt_correction_T_max 0.8835
_exptl_absorpt_correction_T_min 0.8324
_exptl_absorpt_correction_type multi-scan
_exptl_absorpt_process_details SADABS
_exptl_crystal_colour red
_exptl_crystal_density_diffrn 1.614
_exptl_crystal_description block
_exptl_crystal_F_000 3300
_exptl_crystal_size_max 0.30
_exptl_crystal_size_mid 0.20
_exptl_crystal_size_min 0.20
_refine_diff_density_max 0.787
_refine_diff_density_min -0.385
_refine_diff_density_rms 0.077
_refine_ls_abs_structure_details 'Flack H D (1983), Acta Cryst. A39, 876-881'
_refine_ls_abs_structure_Flack 0.00(3)
_refine_ls_extinction_method none
_refine_ls_goodness_of_fit_ref 1.079
_refine_ls_hydrogen_treatment constr
_refine_ls_matrix_type full
_refine_ls_number_parameters 447
_refine_ls_number_reflns 5165
_refine_ls_number_restraints 31
_refine_ls_restrained_S_all 1.091
_refine_ls_R_factor_all 0.0849
_refine_ls_R_factor_gt 0.0594
_refine_ls_shift/su_max 0.000
_refine_ls_shift/su_mean 0.000
_refine_ls_structure_factor_coef Fsqd
_refine_ls_weighting_details 'calc w=1/[\s^2^(Fo^2^)+(0.0804P)^2^+0.5361P] where P=(Fo^2^+2Fc^2^)/3'
_refine_ls_weighting_scheme calc
_refine_ls_wR_factor_gt 0.1363
_refine_ls_wR_factor_ref 0.1510
_reflns_number_gt 3967
_reflns_number_total 5165
_reflns_threshold_expression >2sigma(I)
_cod_data_source_file ic201417y_si_002_3.cif
_cod_data_source_block LFeClO4
_cod_original_sg_symbol_H-M 'R 3'
_cod_database_code 4327751

loop_
_symmetry_equiv_pos_as_xyz
'x, y, z'
'-y, x-y, z'
'-x+y, -x, z'
'x+2/3, y+1/3, z+1/3'
'-y+2/3, x-y+1/3, z+1/3'
'-x+y+2/3, -x+1/3, z+1/3'
'x+1/3, y+2/3, z+2/3'
'-y+1/3, x-y+2/3, z+2/3'
'-x+y+1/3, -x+2/3, z+2/3'

loop_
_atom_site_label
_atom_site_type_symbol
_atom_site_fract_x
_atom_site_fract_y
_atom_site_fract_z
_atom_site_U_iso_or_equiv
_atom_site_adp_type
_atom_site_occupancy
_atom_site_symmetry_multiplicity
_atom_site_calc_flag
_atom_site_refinement_flags
_atom_site_disorder_assembly
_atom_site_disorder_group
Fe1 Fe 0.0000 1.0000 0.76777(6) 0.0211(3) Uani 1 3 d S . .
Fe2 Fe 0.0000 1.0000 0.17647(6) 0.0201(3) Uani 1 3 d S . .
Cl1 Cl 0.0000 1.0000 0.45494(13) 0.0341(6) Uani 1 3 d S . .
Cl2 Cl 0.28161(12) 0.97146(13) 0.86754(10) 0.0563(5) Uani 1 1 d . . .
Cl3 Cl 0.27284(15) 0.39954(11) 0.27612(13) 0.0732(7) Uani 1 1 d . . .
O1 O 0.0139(3) 0.9430(3) 0.4284(3) 0.0589(14) Uani 1 1 d . . .
O2 O 0.0000 1.0000 0.5330(5) 0.108(5) Uani 1 3 d S . .
O3 O 0.2838(5) 1.0387(5) 0.8854(4) 0.097(2) Uani 1 1 d . . .
O4 O 0.3141(9) 0.9567(7) 0.9191(8) 0.233(8) Uani 1 1 d . . .
O5 O 0.2146(10) 0.9204(10) 0.8811(10) 0.343(15) Uani 1 1 d . . .
O6 O 0.2935(9) 0.9684(8) 0.7973(5) 0.238(8) Uani 1 1 d . . .
O7 O 0.3192(3) 0.3765(3) 0.2403(3) 0.0773(19) Uani 1 1 d D A .
O8 O 0.2485(8) 0.3678(10) 0.3454(7) 0.091(6) Uani 0.562(14) 1 d PD A 1
O9 O 0.1953(7) 0.3589(8) 0.2293(9) 0.133(7) Uani 0.562(14) 1 d PD A 1
O10 O 0.2873(7) 0.4735(5) 0.2684(8) 0.079(5) Uani 0.562(14) 1 d PD A 1
O8A O 0.2197(8) 0.3488(8) 0.3183(9) 0.065(5) Uani 0.438(14) 1 d PDU A 2
O9A O 0.3332(7) 0.4581(7) 0.3355(6) 0.075(5) Uani 0.438(14) 1 d PDU A 2
O10A O 0.2625(9) 0.4441(10) 0.2308(9) 0.085(6) Uani 0.438(14) 1 d PDU A 2
N1 N -0.0098(3) 0.9137(3) 0.8260(3) 0.0247(12) Uani 1 1 d . . .
N2 N 0.0814(3) 0.9984(3) 0.7106(3) 0.0254(12) Uani 1 1 d . . .
N3 N 0.1521(3) 0.9449(3) 0.4848(3) 0.0271(11) Uani 1 1 d . . .
N4 N 0.2028(3) 1.0329(3) 0.4032(3) 0.0331(12) Uani 1 1 d . . .
N5 N 0.0866(3) 1.0762(3) 0.2320(3) 0.0230(11) Uani 1 1 d . . .
N6 N 0.0728(3) 0.9853(3) 0.1202(2) 0.0253(12) Uani 1 1 d . . .
N7 N 1.0248(6) 0.7455(5) 0.0584(5) 0.081(3) Uani 1 1 d . . .
C1 C 0.0354(4) 0.9166(4) 0.8814(3) 0.0349(17) Uani 1 1 d . . .
H1 H 0.0749 0.9638 0.8971 0.042 Uiso 1 1 calc R . .
C2 C 0.0262(4) 0.8532(4) 0.9159(4) 0.0382(17) Uani 1 1 d . . .
H2 H 0.0585 0.8568 0.9555 0.046 Uiso 1 1 calc R . .
C3 C -0.0299(4) 0.7845(4) 0.8927(4) 0.0427(19) Uani 1 1 d . . .
H3 H -0.0363 0.7400 0.9152 0.051 Uiso 1 1 calc R . .
C4 C -0.0765(4) 0.7813(4) 0.8365(4) 0.0414(19) Uani 1 1 d . . .
H4 H -0.1157 0.7342 0.8199 0.050 Uiso 1 1 calc R . .
C5 C -0.0669(4) 0.8466(4) 0.8036(3) 0.0299(15) Uani 1 1 d . . .
C6 C 0.1490(4) 1.0389(3) 0.7412(3) 0.0260(14) Uani 1 1 d . . .
C7 C 0.2101(4) 1.0370(4) 0.7145(4) 0.0357(16) Uani 1 1 d . . .
H7 H 0.2575 1.0659 0.7376 0.043 Uiso 1 1 calc R . .
C8 C 0.2020(4) 0.9927(4) 0.6540(4) 0.0396(17) Uani 1 1 d . . .
H8 H 0.2435 0.9894 0.6358 0.048 Uiso 1 1 calc R . .
C9 C 0.1328(4) 0.9527(4) 0.6196(3) 0.0337(16) Uani 1 1 d . . .
C10 C 0.0740(4) 0.9571(4) 0.6524(3) 0.0283(14) Uani 1 1 d . . .
H10 H 0.0256 0.9283 0.6312 0.034 Uiso 1 1 calc R . .
C11 C 0.1185(4) 0.9029(4) 0.5539(3) 0.0426(18) Uani 1 1 d . . .
H11A H 0.1390 0.8696 0.5641 0.051 Uiso 1 1 calc R . .
H11B H 0.0639 0.8711 0.5467 0.051 Uiso 1 1 calc R . .
C12 C 0.1557(4) 0.9128(4) 0.4185(3) 0.0378(16) Uani 1 1 d . . .
H12 H 0.1388 0.8613 0.4105 0.045 Uiso 1 1 calc R . .
C13 C 0.1871(4) 0.9668(4) 0.3683(4) 0.0395(17) Uani 1 1 d . . .
H13 H 0.1971 0.9613 0.3176 0.047 Uiso 1 1 calc R . .
C14 C 0.1808(3) 1.0176(4) 0.4737(3) 0.0315(14) Uani 1 1 d . . .
H14 H 0.1849 1.0529 0.5102 0.038 Uiso 1 1 calc R . .
C15 C 0.2390(4) 1.1081(4) 0.3702(4) 0.0469(18) Uani 1 1 d . . .
H15A H 0.2861 1.1178 0.3462 0.056 Uiso 1 1 calc R . .
H15B H 0.2522 1.1450 0.4110 0.056 Uiso 1 1 calc R . .
C16 C 0.1923(4) 1.1209(4) 0.3129(3) 0.0338(16) Uani 1 1 d . . .
C17 C 0.2208(4) 1.1909(4) 0.2848(4) 0.0440(19) Uani 1 1 d . . .
H17 H 0.2675 1.2300 0.3022 0.053 Uiso 1 1 calc R . .
C18 C 0.1815(4) 1.2050(4) 0.2309(4) 0.0444(19) Uani 1 1 d . . .
H18 H 0.2004 1.2542 0.2121 0.053 Uiso 1 1 calc R . .
C19 C 0.1147(4) 1.1471(4) 0.2047(3) 0.0309(15) Uani 1 1 d . . .
C20 C 0.1256(4) 1.0655(4) 0.2854(3) 0.0299(15) Uani 1 1 d . . .
H20 H 0.1059 1.0167 0.3054 0.036 Uiso 1 1 calc R . .
C21 C 0.0851(4) 0.9318(4) 0.1456(4) 0.0308(15) Uani 1 1 d . . .
C22 C 0.1399(4) 0.9194(4) 0.1171(4) 0.0360(17) Uani 1 1 d . . .
H22 H 0.1466 0.8803 0.1363 0.043 Uiso 1 1 calc R . .
C23 C 0.1846(4) 0.9643(4) 0.0606(4) 0.0368(17) Uani 1 1 d . . .
H23 H 0.2225 0.9566 0.0400 0.044 Uiso 1 1 calc R . .
C24 C 0.1739(4) 1.0196(4) 0.0347(4) 0.0417(18) Uani 1 1 d . . .
H24 H 0.2048 1.0517 -0.0038 0.050 Uiso 1 1 calc R . .
C25 C 0.1178(3) 1.0288(4) 0.0648(3) 0.0303(15) Uani 1 1 d . . .
H25 H 0.1104 1.0675 0.0457 0.036 Uiso 1 1 calc R . .
C26 C 0.8874(8) 0.6624(9) 0.0971(10) 0.153(6) Uani 1 1 d . . .
H26A H 0.8806 0.6153 0.1172 0.230 Uiso 1 1 calc R . .
H26B H 0.8545 0.6520 0.0539 0.230 Uiso 1 1 calc R . .
H26C H 0.8749 0.6880 0.1357 0.230 Uiso 1 1 calc R . .
C27 C 0.9628(9) 0.7085(7) 0.0748(6) 0.085(3) Uani 1 1 d . . .

loop_
_atom_site_aniso_label
_atom_site_aniso_U_11
_atom_site_aniso_U_22
_atom_site_aniso_U_33
_atom_site_aniso_U_23
_atom_site_aniso_U_13
_atom_site_aniso_U_12
Fe1 0.0234(5) 0.0234(5) 0.0165(6) 0.000 0.000 0.0117(2)
Fe2 0.0212(5) 0.0212(5) 0.0180(7) 0.000 0.000 0.0106(2)
Cl1 0.0338(8) 0.0338(8) 0.0348(17) 0.000 0.000 0.0169(4)
Cl2 0.0584(13) 0.0670(14) 0.0366(9) 0.0028(9) -0.0071(9) 0.0262(11)
Cl3 0.1038(19) 0.0371(11) 0.0753(14) 0.0099(11) 0.0388(14) 0.0328(12)
O1 0.056(3) 0.043(3) 0.085(4) -0.022(3) -0.022(3) 0.030(3)
O2 0.148(8) 0.148(8) 0.029(5) 0.000 0.000 0.074(4)
O3 0.143(7) 0.127(7) 0.064(4) 0.002(4) 0.009(4) 0.100(6)
O4 0.36(2) 0.192(12) 0.234(12) -0.030(10) -0.177(14) 0.209(14)
O5 0.209(14) 0.216(15) 0.279(17) -0.137(13) 0.119(13) -0.138(12)
O6 0.48(2) 0.398(19) 0.081(6) 0.117(8) 0.128(9) 0.406(19)
O7 0.066(4) 0.053(4) 0.095(5) -0.012(3) 0.033(4) 0.016(3)
O8 0.077(11) 0.144(15) 0.064(9) 0.023(9) 0.032(8) 0.065(11)
O9 0.147(14) 0.127(13) 0.170(15) -0.079(11) -0.106(12) 0.103(12)
O10 0.071(9) 0.027(6) 0.116(11) -0.004(6) 0.041(8) 0.008(6)
O8A 0.055(8) 0.049(7) 0.078(9) 0.013(6) 0.031(7) 0.015(6)
O9A 0.082(8) 0.069(8) 0.059(7) -0.014(6) -0.001(6) 0.027(6)
O10A 0.070(9) 0.107(11) 0.088(9) 0.037(8) -0.001(7) 0.052(8)
N1 0.027(3) 0.026(3) 0.018(2) -0.003(2) -0.002(2) 0.010(3)
N2 0.034(3) 0.029(3) 0.019(2) -0.004(2) -0.004(2) 0.020(3)
N3 0.033(3) 0.035(3) 0.022(2) -0.004(2) 0.001(2) 0.025(2)
N4 0.027(3) 0.047(3) 0.028(3) 0.006(2) 0.002(2) 0.020(3)
N5 0.023(3) 0.023(3) 0.021(2) -0.001(2) 0.002(2) 0.010(2)
N6 0.025(3) 0.028(3) 0.020(3) -0.001(2) 0.002(2) 0.012(2)
N7 0.101(7) 0.073(6) 0.069(5) -0.009(5) -0.007(5) 0.042(6)
C1 0.047(4) 0.033(4) 0.022(3) -0.004(3) -0.009(3) 0.018(3)
C2 0.044(4) 0.041(4) 0.033(4) -0.001(3) -0.009(3) 0.024(4)
C3 0.064(5) 0.031(4) 0.033(4) 0.007(3) -0.004(4) 0.024(4)
C4 0.053(5) 0.031(4) 0.035(4) 0.002(3) 0.001(3) 0.017(4)
C5 0.037(4) 0.031(4) 0.017(3) 0.005(3) 0.007(3) 0.014(3)
C6 0.029(4) 0.026(3) 0.022(3) 0.005(3) 0.002(3) 0.013(3)
C7 0.036(4) 0.050(4) 0.030(3) 0.003(3) -0.004(3) 0.029(4)
C8 0.042(4) 0.050(4) 0.029(3) 0.004(3) 0.004(3) 0.025(4)
C9 0.045(4) 0.035(4) 0.028(3) 0.010(3) 0.013(3) 0.024(3)
C10 0.030(4) 0.034(4) 0.026(3) 0.002(3) 0.003(3) 0.020(3)
C11 0.062(5) 0.032(4) 0.041(4) 0.005(3) 0.018(3) 0.029(4)
C12 0.050(4) 0.048(4) 0.031(3) -0.010(3) -0.006(3) 0.035(4)
C13 0.052(4) 0.072(5) 0.018(3) -0.007(3) 0.000(3) 0.049(4)
C14 0.028(3) 0.038(4) 0.028(3) -0.001(3) 0.001(3) 0.016(3)
C15 0.035(4) 0.047(5) 0.044(4) 0.009(3) -0.003(3) 0.010(3)
C16 0.035(4) 0.045(4) 0.019(3) 0.002(3) -0.003(3) 0.019(3)
C17 0.034(4) 0.033(4) 0.047(4) -0.006(3) -0.020(3) 0.002(3)
C18 0.048(5) 0.028(4) 0.046(4) -0.003(3) -0.014(4) 0.011(4)
C19 0.031(4) 0.031(4) 0.025(3) 0.003(3) 0.003(3) 0.012(3)
C20 0.030(4) 0.030(3) 0.028(3) 0.004(3) -0.001(3) 0.014(3)
C21 0.031(4) 0.032(4) 0.033(3) 0.000(3) -0.004(3) 0.017(3)
C22 0.037(4) 0.039(4) 0.038(4) 0.005(3) 0.006(3) 0.023(3)
C23 0.028(4) 0.044(4) 0.039(4) 0.000(3) 0.008(3) 0.019(4)
C24 0.035(4) 0.057(5) 0.032(4) -0.004(3) 0.007(3) 0.022(4)
C25 0.031(4) 0.030(4) 0.027(3) 0.000(3) 0.002(3) 0.013(3)
C26 0.118(12) 0.152(14) 0.189(15) 0.068(12) 0.080(11) 0.067(11)
C27 0.116(10) 0.090(8) 0.061(6) 0.015(6) 0.009(7) 0.060(8)

loop_
_atom_type_symbol
_atom_type_description
_atom_type_scat_dispersion_real
_atom_type_scat_dispersion_imag
_atom_type_scat_source
C C 0.0033 0.0016 'International Tables Vol C Tables 4.2.6.8 and 6.1.1.4'
H H 0.0000 0.0000 'International Tables Vol C Tables 4.2.6.8 and 6.1.1.4'
O O 0.0106 0.0060 'International Tables Vol C Tables 4.2.6.8 and 6.1.1.4'
N N 0.0061 0.0033 'International Tables Vol C Tables 4.2.6.8 and 6.1.1.4'
Cl Cl 0.1484 0.1585 'International Tables Vol C Tables 4.2.6.8 and 6.1.1.4'
Fe Fe 0.3463 0.8444 'International Tables Vol C Tables 4.2.6.8 and 6.1.1.4'

loop_
_geom_angle_atom_site_label_1
_geom_angle_atom_site_label_2
_geom_angle_atom_site_label_3
_geom_angle
_geom_angle_site_symmetry_1
_geom_angle_site_symmetry_3
N2 Fe1 N2 95.81(19) 2_675 3_465
N2 Fe1 N2 95.81(19) 2_675 .
N2 Fe1 N2 95.81(18) 3_465 .
N2 Fe1 N1 87.8(2) 2_675 2_675
N2 Fe1 N1 175.7(2) 3_465 2_675
N2 Fe1 N1 81.5(2) . 2_675
N2 Fe1 N1 175.7(2) 2_675 .
N2 Fe1 N1 81.5(2) 3_465 .
N2 Fe1 N1 87.8(2) . .
N1 Fe1 N1 94.99(19) 2_675 .
N2 Fe1 N1 81.5(2) 2_675 3_465
N2 Fe1 N1 87.8(2) 3_465 3_465
N2 Fe1 N1 175.7(2) . 3_465
N1 Fe1 N1 94.99(19) 2_675 3_465
N1 Fe1 N1 94.99(19) . 3_465
N6 Fe2 N6 95.85(19) 3_465 2_675
N6 Fe2 N6 95.85(19) 3_465 .
N6 Fe2 N6 95.85(19) 2_675 .
N6 Fe2 N5 177.6(2) 3_465 .
N6 Fe2 N5 82.1(2) 2_675 .
N6 Fe2 N5 85.5(2) . .
N6 Fe2 N5 82.1(2) 3_465 2_675
N6 Fe2 N5 85.50(19) 2_675 2_675
N6 Fe2 N5 177.6(2) . 2_675
N5 Fe2 N5 96.62(18) . 2_675
N6 Fe2 N5 85.5(2) 3_465 3_465
N6 Fe2 N5 177.6(2) 2_675 3_465
N6 Fe2 N5 82.1(2) . 3_465
N5 Fe2 N5 96.62(18) . 3_465
N5 Fe2 N5 96.62(18) 2_675 3_465
O2 Cl1 O1 109.5(2) . 3_465
O2 Cl1 O1 109.5(2) . 2_675
O1 Cl1 O1 109.5(2) 3_465 2_675
O2 Cl1 O1 109.5(2) . .
O1 Cl1 O1 109.5(2) 3_465 .
O1 Cl1 O1 109.5(2) 2_675 .
O4 Cl2 O5 98.6(16) . .
O4 Cl2 O6 124.2(9) . .
O5 Cl2 O6 107.4(11) . .
O4 Cl2 O3 108.3(6) . .
O5 Cl2 O3 105.1(12) . .
O6 Cl2 O3 111.0(6) . .
O8A Cl3 O10A 123.2(10) . .
O8A Cl3 O8 30.7(8) . .
O10A Cl3 O8 137.5(10) . .
O8A Cl3 O10 124.2(9) . .
O10A Cl3 O10 37.4(8) . .
O8 Cl3 O10 115.7(8) . .
O8A Cl3 O7 115.3(8) . .
O10A Cl3 O7 109.1(8) . .
O8 Cl3 O7 113.3(7) . .
O10 Cl3 O7 120.5(5) . .
O8A Cl3 O9 70.6(10) . .
O10A Cl3 O9 65.3(9) . .
O8 Cl3 O9 100.8(8) . .
O10 Cl3 O9 97.5(7) . .
O7 Cl3 O9 104.5(5) . .
O8A Cl3 O9A 104.1(8) . .
O10A Cl3 O9A 102.4(9) . .
O8 Cl3 O9A 74.2(8) . .
O10 Cl3 O9A 65.7(8) . .
O7 Cl3 O9A 98.6(5) . .
O9 Cl3 O9A 156.3(7) . .
C1 N1 C5 119.6(5) . .
C1 N1 Fe1 126.3(4) . .
C5 N1 Fe1 114.1(4) . .
C10 N2 C6 118.7(5) . .
C10 N2 Fe1 126.8(4) . .
C6 N2 Fe1 114.1(4) . .
C14 N3 C12 108.4(5) . .
C14 N3 C11 127.4(5) . .
C12 N3 C11 124.1(5) . .
C14 N4 C13 108.1(5) . .
C14 N4 C15 124.6(6) . .
C13 N4 C15 127.3(5) . .
C20 N5 C19 117.6(5) . .
C20 N5 Fe2 127.8(4) . .
C19 N5 Fe2 114.0(4) . .
C21 N6 C25 116.7(5) . .
C21 N6 Fe2 115.7(4) . .
C25 N6 Fe2 127.1(4) . .
N1 C1 C2 122.0(6) . .
N1 C1 H1 119.0 . .
C2 C1 H1 119.0 . .
C1 C2 C3 119.5(6) . .
C1 C2 H2 120.2 . .
C3 C2 H2 120.2 . .
C4 C3 C2 118.8(6) . .
C4 C3 H3 120.6 . .
C2 C3 H3 120.6 . .
C3 C4 C5 120.5(7) . .
C3 C4 H4 119.8 . .
C5 C4 H4 119.8 . .
N1 C5 C4 119.7(6) . .
N1 C5 C6 114.1(5) . 3_465
C4 C5 C6 126.0(6) . 3_465
N2 C6 C7 122.1(6) . .
N2 C6 C5 115.4(6) . 2_675
C7 C6 C5 122.5(6) . 2_675
C6 C7 C8 119.1(6) . .
C6 C7 H7 120.4 . .
C8 C7 H7 120.4 . .
C7 C8 C9 119.5(6) . .
C7 C8 H8 120.3 . .
C9 C8 H8 120.3 . .
C8 C9 C10 116.6(6) . .
C8 C9 C11 123.4(6) . .
C10 C9 C11 119.9(7) . .
N2 C10 C9 123.9(6) . .
N2 C10 H10 118.1 . .
C9 C10 H10 118.1 . .
N3 C11 C9 112.5(5) . .
N3 C11 H11A 109.1 . .
C9 C11 H11A 109.1 . .
N3 C11 H11B 109.1 . .
C9 C11 H11B 109.1 . .
H11A C11 H11B 107.8 . .
C13 C12 N3 107.4(6) . .
C13 C12 H12 126.3 . .
N3 C12 H12 126.3 . .
C12 C13 N4 107.4(5) . .
C12 C13 H13 126.3 . .
N4 C13 H13 126.3 . .
N4 C14 N3 108.6(5) . .
N4 C14 H14 125.7 . .
N3 C14 H14 125.7 . .
N4 C15 C16 115.0(5) . .
N4 C15 H15A 108.5 . .
C16 C15 H15A 108.5 . .
N4 C15 H15B 108.5 . .
C16 C15 H15B 108.5 . .
H15A C15 H15B 107.5 . .
C17 C16 C20 118.6(6) . .
C17 C16 C15 117.4(6) . .
C20 C16 C15 123.9(6) . .
C16 C17 C18 119.7(6) . .
C16 C17 H17 120.1 . .
C18 C17 H17 120.1 . .
C19 C18 C17 119.4(7) . .
C19 C18 H18 120.3 . .
C17 C18 H18 120.3 . .
N5 C19 C18 120.8(6) . .
N5 C19 C21 113.8(6) . 2_675
C18 C19 C21 125.4(6) . 2_675
N5 C20 C16 123.8(6) . .
N5 C20 H20 118.1 . .
C16 C20 H20 118.1 . .
N6 C21 C22 123.0(6) . .
N6 C21 C19 113.5(6) . 3_465
C22 C21 C19 123.4(6) . 3_465
C23 C22 C21 118.9(7) . .
C23 C22 H22 120.5 . .
C21 C22 H22 120.5 . .
C24 C23 C22 119.2(6) . .
C24 C23 H23 120.4 . .
C22 C23 H23 120.4 . .
C23 C24 C25 119.3(6) . .
C23 C24 H24 120.4 . .
C25 C24 H24 120.4 . .
N6 C25 C24 122.9(7) . .
N6 C25 H25 118.5 . .
C24 C25 H25 118.5 . .
C27 C26 H26A 109.5 . .
C27 C26 H26B 109.5 . .
H26A C26 H26B 109.5 . .
C27 C26 H26C 109.5 . .
H26A C26 H26C 109.5 . .
H26B C26 H26C 109.5 . .
N7 C27 C26 178.2(14) . .

loop_
_geom_bond_atom_site_label_1
_geom_bond_atom_site_label_2
_geom_bond_distance
_geom_bond_site_symmetry_2
Fe1 N2 1.984(5) 2_675
Fe1 N2 1.984(5) 3_465
Fe1 N2 1.984(5) .
Fe1 N1 1.987(5) 2_675
Fe1 N1 1.987(5) .
Fe1 N1 1.987(5) 3_465
Fe2 N6 1.956(5) 3_465
Fe2 N6 1.956(5) 2_675
Fe2 N6 1.956(5) .
Fe2 N5 1.964(5) .
Fe2 N5 1.964(5) 2_675
Fe2 N5 1.964(5) 3_465
Cl1 O2 1.397(10) .
Cl1 O1 1.426(5) 3_465
Cl1 O1 1.426(5) 2_675
Cl1 O1 1.426(5) .
Cl2 O4 1.264(9) .
Cl2 O5 1.276(11) .
Cl2 O6 1.289(8) .
Cl2 O3 1.404(7) .
Cl3 O8A 1.313(12) .
Cl3 O10A 1.323(13) .
Cl3 O8 1.376(11) .
Cl3 O10 1.410(9) .
Cl3 O7 1.418(5) .
Cl3 O9 1.622(10) .
Cl3 O9A 1.625(11) .
N1 C1 1.342(8) .
N1 C5 1.358(8) .
N2 C10 1.307(8) .
N2 C6 1.335(8) .
N3 C14 1.326(8) .
N3 C12 1.380(7) .
N3 C11 1.471(8) .
N4 C14 1.326(8) .
N4 C13 1.386(8) .
N4 C15 1.470(8) .
N5 C20 1.338(8) .
N5 C19 1.369(8) .
N6 C21 1.333(8) .
N6 C25 1.349(7) .
N7 C27 1.155(14) .
C1 C2 1.373(9) .
C1 H1 0.9500 .
C2 C3 1.374(10) .
C2 H2 0.9500 .
C3 C4 1.372(10) .
C3 H3 0.9500 .
C4 C5 1.394(9) .
C4 H4 0.9500 .
C5 C6 1.461(9) 3_465
C6 C7 1.370(9) .
C6 C5 1.461(9) 2_675
C7 C8 1.374(9) .
C7 H7 0.9500 .
C8 C9 1.388(10) .
C8 H8 0.9500 .
C9 C10 1.394(9) .
C9 C11 1.493(9) .
C10 H10 0.9500 .
C11 H11A 0.9900 .
C11 H11B 0.9900 .
C12 C13 1.325(9) .
C12 H12 0.9500 .
C13 H13 0.9500 .
C14 H14 0.9500 .
C15 C16 1.521(9) .
C15 H15A 0.9900 .
C15 H15B 0.9900 .
C16 C17 1.355(9) .
C16 C20 1.369(9) .
C17 C18 1.383(9) .
C17 H17 0.9500 .
C18 C19 1.382(9) .
C18 H18 0.9500 .
C19 C21 1.478(9) 2_675
C20 H20 0.9500 .
C21 C22 1.379(9) .
C21 C19 1.478(9) 3_465
C22 C23 1.371(9) .
C22 H22 0.9500 .
C23 C24 1.350(10) .
C23 H23 0.9500 .
C24 C25 1.376(9) .
C24 H24 0.9500 .
C25 H25 0.9500 .
C26 C27 1.418(19) .
C26 H26A 0.9800 .
C26 H26B 0.9800 .
C26 H26C 0.9800 .

loop_
_geom_hbond_atom_site_label_D
_geom_hbond_atom_site_label_H
_geom_hbond_atom_site_label_A
_geom_hbond_distance_DH
_geom_hbond_distance_HA
_geom_hbond_distance_DA
_geom_hbond_angle_DHA
_geom_hbond_site_symmetry_A
C1 H1 N1 0.95 2.56 3.089(8) 115.4 2_675
C25 H25 N6 0.95 2.58 3.095(8) 114.0 2_675
C10 H10 N2 0.95 2.58 3.110(8) 115.5 3_465
C10 H10 O10 0.95 2.25 2.986(13) 133.8 4_455
C11 H11B O10 0.99 2.21 3.081(13) 146.0 4_455
C13 H13 O4 0.95 2.32 3.020(11) 129.7 6_464
C14 H14 O10 0.95 2.49 3.436(17) 177.5 5_565
C12 H12 O8 0.95 2.40 3.300(15) 157.9 3_565
C18 H18 O7 0.95 2.54 3.257(9) 131.9 1_565
C18 H18 O9 0.95 2.24 3.048(14) 142.4 1_565
C22 H22 O9 0.95 2.43 3.325(13) 157.8 3_565
C10 H10 O2 0.95 2.52 3.010(9) 112.1 .
C20 H20 N4 0.95 2.55 2.918(8) 103.2 .

loop_
_geom_torsion_atom_site_label_1
_geom_torsion_atom_site_label_2
_geom_torsion_atom_site_label_3
_geom_torsion_atom_site_label_4
_geom_torsion
_geom_torsion_site_symmetry_1
_geom_torsion_site_symmetry_4
N2 Fe1 N1 C1 -135(3) 2_675 .
N2 Fe1 N1 C1 173.8(5) 3_465 .
N2 Fe1 N1 C1 77.6(5) . .
N1 Fe1 N1 C1 -3.7(5) 2_675 .
N1 Fe1 N1 C1 -99.2(4) 3_465 .
N2 Fe1 N1 C5 48(3) 2_675 .
N2 Fe1 N1 C5 -3.8(4) 3_465 .
N2 Fe1 N1 C5 -100.0(4) . .
N1 Fe1 N1 C5 178.7(4) 2_675 .
N1 Fe1 N1 C5 83.3(5) 3_465 .
N2 Fe1 N2 C10 -92.8(4) 2_675 .
N2 Fe1 N2 C10 3.6(5) 3_465 .
N1 Fe1 N2 C10 -179.7(5) 2_675 .
N1 Fe1 N2 C10 84.9(5) . .
N1 Fe1 N2 C10 -144(3) 3_465 .
N2 Fe1 N2 C6 94.3(5) 2_675 .
N2 Fe1 N2 C6 -169.3(4) 3_465 .
N1 Fe1 N2 C6 7.4(4) 2_675 .
N1 Fe1 N2 C6 -88.0(4) . .
N1 Fe1 N2 C6 43(3) 3_465 .
N6 Fe2 N5 C20 158(5) 3_465 .
N6 Fe2 N5 C20 -173.1(5) 2_675 .
N6 Fe2 N5 C20 -76.6(5) . .
N5 Fe2 N5 C20 102.4(4) 2_675 .
N5 Fe2 N5 C20 4.9(5) 3_465 .
N6 Fe2 N5 C19 -31(5) 3_465 .
N6 Fe2 N5 C19 -2.4(4) 2_675 .
N6 Fe2 N5 C19 94.2(4) . .
N5 Fe2 N5 C19 -86.9(5) 2_675 .
N5 Fe2 N5 C19 175.6(4) 3_465 .
N6 Fe2 N6 C21 -88.7(5) 3_465 .
N6 Fe2 N6 C21 174.8(4) 2_675 .
N5 Fe2 N6 C21 93.2(4) . .
N5 Fe2 N6 C21 -60(5) 2_675 .
N5 Fe2 N6 C21 -4.1(4) 3_465 .
N6 Fe2 N6 C25 99.9(4) 3_465 .
N6 Fe2 N6 C25 3.4(5) 2_675 .
N5 Fe2 N6 C25 -78.1(5) . .
N5 Fe2 N6 C25 128(5) 2_675 .
N5 Fe2 N6 C25 -175.5(5) 3_465 .
C5 N1 C1 C2 0.8(9) . .
Fe1 N1 C1 C2 -176.6(5) . .
N1 C1 C2 C3 1.1(11) . .
C1 C2 C3 C4 -1.5(11) . .
C2 C3 C4 C5 0.1(11) . .
C1 N1 C5 C4 -2.2(9) . .
Fe1 N1 C5 C4 175.5(5) . .
C1 N1 C5 C6 -177.8(5) . 3_465
Fe1 N1 C5 C6 -0.1(7) . 3_465
C3 C4 C5 N1 1.8(10) . .
C3 C4 C5 C6 176.9(7) . 3_465
C10 N2 C6 C7 -1.6(9) . .
Fe1 N2 C6 C7 171.9(5) . .
C10 N2 C6 C5 177.0(5) . 2_675
Fe1 N2 C6 C5 -9.5(7) . 2_675
N2 C6 C7 C8 0.7(9) . .
C5 C6 C7 C8 -177.8(6) 2_675 .
C6 C7 C8 C9 2.0(10) . .
C7 C8 C9 C10 -3.7(9) . .
C7 C8 C9 C11 -179.7(6) . .
C6 N2 C10 C9 -0.2(9) . .
Fe1 N2 C10 C9 -172.8(5) . .
C8 C9 C10 N2 2.9(10) . .
C11 C9 C10 N2 179.0(6) . .
C14 N3 C11 C9 -11.9(10) . .
C12 N3 C11 C9 171.1(6) . .
C8 C9 C11 N3 -72.5(8) . .
C10 C9 C11 N3 111.6(7) . .
C14 N3 C12 C13 0.4(7) . .
C11 N3 C12 C13 177.9(6) . .
N3 C12 C13 N4 -0.3(7) . .
C14 N4 C13 C12 0.2(7) . .
C15 N4 C13 C12 178.8(6) . .
C13 N4 C14 N3 0.0(7) . .
C15 N4 C14 N3 -178.6(5) . .
C12 N3 C14 N4 -0.3(7) . .
C11 N3 C14 N4 -177.7(6) . .
C14 N4 C15 C16 -111.5(7) . .
C13 N4 C15 C16 70.2(8) . .
N4 C15 C16 C17 175.2(6) . .
N4 C15 C16 C20 -8.3(10) . .
C20 C16 C17 C18 1.5(11) . .
C15 C16 C17 C18 178.2(7) . .
C16 C17 C18 C19 -1.9(11) . .
C20 N5 C19 C18 0.9(9) . .
Fe2 N5 C19 C18 -170.9(5) . .
C20 N5 C19 C21 179.5(5) . 2_675
Fe2 N5 C19 C21 7.7(6) . 2_675
C17 C18 C19 N5 0.7(10) . .
C17 C18 C19 C21 -177.7(7) . 2_675
C19 N5 C20 C16 -1.4(9) . .
Fe2 N5 C20 C16 169.1(5) . .
C17 C16 C20 N5 0.2(10) . .
C15 C16 C20 N5 -176.3(6) . .
C25 N6 C21 C22 -0.9(9) . .
Fe2 N6 C21 C22 -173.2(5) . .
C25 N6 C21 C19 -178.5(5) . 3_465
Fe2 N6 C21 C19 9.2(7) . 3_465
N6 C21 C22 C23 0.7(10) . .
C19 C21 C22 C23 178.0(6) 3_465 .
C21 C22 C23 C24 0.3(10) . .
C22 C23 C24 C25 -1.0(10) . .
C21 N6 C25 C24 0.2(8) . .
Fe2 N6 C25 C24 171.5(5) . .
C23 C24 C25 N6 0.7(10) . .
